data_7243894
loop_
_publ_author_name
'Guo, Sheng-Qiang'
'Yang, Hui-Qing'
'Wang, Ai-Lian'
'Jiang, Yu-Zhen'
'Xu, Guo-Qiang'
'Luo, Yong-Chun'
'Chen, Zhao-Xu'
'Xu, Peng-Fei'

_publ_section_title
;
 Divergent Ritter-type amination via photoredox catalytic four-component
 radical-polar crossover reactions
;
_journal_issue 23
_journal_name_full 'Green Chemistry'
_journal_page_first 9571
_journal_page_last 9576
_journal_paper_doi 10.1039/D1GC03048E
_journal_volume 23
_journal_year 2021
_chemical_formula_moiety 'C23 H20 Cl N O4 S'
_chemical_formula_sum 'C23 H20 Cl N O4 S'
_chemical_formula_weight 441.91
_space_group_crystal_system monoclinic
_space_group_IT_number 14
_space_group_name_Hall '-P 2ybc'
_space_group_name_H-M_alt 'P 1 21/c 1'
_atom_sites_solution_hydrogens geom
_atom_sites_solution_primary direct
_audit_creation_date 2020-09-18
_audit_creation_method
;
Olex2 1.3
(compiled 2020.07.31 svn.rc2a77460 for OlexSys, GUI svn.r6145)
;
_audit_update_record
;
2021-03-28 deposited with the CCDC.	2021-10-25 downloaded from the CCDC.
;
_cell_angle_alpha 90
_cell_angle_beta 106.273(3)
_cell_angle_gamma 90
_cell_formula_units_Z 4
_cell_length_a 12.7213(3)
_cell_length_b 10.0584(3)
_cell_length_c 17.2909(5)
_cell_measurement_reflns_used 3180
_cell_measurement_temperature 292.4(4)
_cell_measurement_theta_max 69.8100
_cell_measurement_theta_min 9.6830
_cell_volume 2123.84(11)
_computing_cell_refinement 'CrysAlisPro 1.171.38.43f (Rigaku OD, 2015)'
_computing_data_collection 'CrysAlisPro 1.171.38.43f (Rigaku OD, 2015)'
_computing_data_reduction 'CrysAlisPro 1.171.38.43f (Rigaku OD, 2015)'
_computing_molecular_graphics 'Olex2 1.3 (Dolomanov et al., 2009)'
_computing_publication_material 'Olex2 1.3 (Dolomanov et al., 2009)'
_computing_structure_refinement 'SHELXL 2018/3 (Sheldrick, 2015)'
_computing_structure_solution 'SHELXS  (Sheldrick, 2008)'
_diffrn_ambient_environment air
_diffrn_ambient_temperature 292.4(4)
_diffrn_detector 'CCD plate'
_diffrn_detector_area_resol_mean 16.0733
_diffrn_detector_type Eos
_diffrn_measured_fraction_theta_full 0.997
_diffrn_measured_fraction_theta_max 0.997
_diffrn_measurement_details
;
List of Runs (angles in degrees, time in seconds):

  # Type    Start    End  Width  t~exp~   \w     \q     \k     \f   Frames
#--------------------------------------------------------------------------
  1  \w     87.00 176.00   1.00    1.00    --  108.00  63.00 -30.00   89
  2  \w    135.00 161.00   1.00    1.00    --  108.00  63.00 -60.00   26
  3  \w    101.00 127.00   1.00    1.00    --  108.00  63.00 -60.00   26
  4  \w     92.00 118.00   1.00    1.00    --   54.00  57.00-150.00   26
  5  \w     33.00 112.00   1.00    1.00    --   54.00  57.00-180.00   79
  6  \w     38.00 130.00   1.00    1.00    --  108.00 -50.00-180.00   92
  7  \w     59.00 138.00   1.00    1.00    --  108.00 -91.00-180.00   79
  8  \w     36.00 115.00   1.00    1.00    --  108.00-111.00   0.00   79
  9  \w     99.00 173.00   1.00    1.00    --  108.00 -12.00  90.00   74
 10  \w     37.00 100.00   1.00    1.00    --   54.00-125.00  90.00   63
 11  \w    -12.00  16.00   1.00    1.00    --    0.00 -57.00  60.00   28
 12  \w    -62.00 -37.00   1.00    1.00    --    0.00 -57.00  60.00   25
 13  \w    -17.00  80.00   1.00    1.00    --   54.00 -38.00-120.00   97
 14  \w     29.00  60.00   1.00    1.00    --   54.00 -77.00-180.00   31
 15  \w     36.00 104.00   1.00    1.00    --  108.00-111.00-180.00   68
 16  \w    -20.00   5.00   1.00    1.00    --    0.00  57.00-150.00   25
;
_diffrn_measurement_device 'four-circle diffractometer'
_diffrn_measurement_device_type 'SuperNova, Dual, Cu at zero, Eos'
_diffrn_measurement_method '\w scans'
_diffrn_orient_matrix_type 'CrysAlisPro convention (1999,Acta A55,543-557)'
_diffrn_orient_matrix_UB_11 -0.1166793000
_diffrn_orient_matrix_UB_12 0.0496070000
_diffrn_orient_matrix_UB_13 -0.0416672000
_diffrn_orient_matrix_UB_21 0.0424123000
_diffrn_orient_matrix_UB_22 0.1441930000
_diffrn_orient_matrix_UB_23 0.0058870000
_diffrn_orient_matrix_UB_31 0.0221615000
_diffrn_orient_matrix_UB_32 -0.0147092000
_diffrn_orient_matrix_UB_33 -0.0827350000
_diffrn_radiation_monochromator mirror
_diffrn_radiation_probe x-ray
_diffrn_radiation_type 'Cu K\a'
_diffrn_radiation_wavelength 1.54184
_diffrn_reflns_av_R_equivalents 0.0205
_diffrn_reflns_av_unetI/netI 0.0244
_diffrn_reflns_Laue_measured_fraction_full 0.997
_diffrn_reflns_Laue_measured_fraction_max 0.997
_diffrn_reflns_limit_h_max 15
_diffrn_reflns_limit_h_min -12
_diffrn_reflns_limit_k_max 9
_diffrn_reflns_limit_k_min -11
_diffrn_reflns_limit_l_max 16
_diffrn_reflns_limit_l_min -20
_diffrn_reflns_number 7861
_diffrn_reflns_point_group_measured_fraction_full 0.997
_diffrn_reflns_point_group_measured_fraction_max 0.997
_diffrn_reflns_theta_full 66.600
_diffrn_reflns_theta_max 66.600
_diffrn_reflns_theta_min 3.619
_diffrn_source 'micro-focus sealed X-ray tube'
_diffrn_source_type 'SuperNova (Cu) X-ray Source'
_exptl_absorpt_coefficient_mu 2.765
_exptl_absorpt_correction_T_max 1.00000
_exptl_absorpt_correction_T_min 0.81180
_exptl_absorpt_correction_type multi-scan
_exptl_absorpt_process_details
;
CrysAlisPro 1.171.38.43f (Rigaku Oxford Diffraction, 2015)
Empirical absorption correction using spherical harmonics,
 implemented in SCALE3 ABSPACK scaling algorithm.
;
_exptl_crystal_colour 'clear light colourless'
_exptl_crystal_colour_lustre clear
_exptl_crystal_colour_modifier light
_exptl_crystal_colour_primary colourless
_exptl_crystal_density_diffrn 1.382
_exptl_crystal_description block
_exptl_crystal_F_000 920
_exptl_crystal_size_max 0.11
_exptl_crystal_size_mid 0.07
_exptl_crystal_size_min 0.05
_refine_diff_density_max 0.260
_refine_diff_density_min -0.315
_refine_diff_density_rms 0.036
_refine_ls_extinction_coef 0.0037(3)
_refine_ls_extinction_expression Fc^*^=kFc[1+0.001xFc^2^\l^3^/sin(2\q)]^-1/4^
_refine_ls_extinction_method 'SHELXL-2018/3 (Sheldrick 2018)'
_refine_ls_goodness_of_fit_ref 1.048
_refine_ls_hydrogen_treatment constr
_refine_ls_matrix_type full
_refine_ls_number_parameters 273
_refine_ls_number_reflns 3741
_refine_ls_number_restraints 0
_refine_ls_restrained_S_all 1.048
_refine_ls_R_factor_all 0.0474
_refine_ls_R_factor_gt 0.0397
_refine_ls_shift/su_max 0.000
_refine_ls_shift/su_mean 0.000
_refine_ls_structure_factor_coef Fsqd
_refine_ls_weighting_details 'w=1/[\s^2^(Fo^2^)+(0.0528P)^2^+0.6113P] where P=(Fo^2^+2Fc^2^)/3'
_refine_ls_weighting_scheme calc
_refine_ls_wR_factor_gt 0.1060
_refine_ls_wR_factor_ref 0.1139
_reflns_Friedel_coverage 0.000
_reflns_number_gt 3133
_reflns_number_total 3741
_reflns_threshold_expression 'I > 2\s(I)'
_cod_data_source_file d1gc03048e2.cif
_cod_data_source_block guoshq_0910
_cod_depositor_comments 'Adding full bibliography for 7243893--7243896.cif.'
_cod_original_cell_volume 2123.83(10)
_cod_database_code 7243894
_shelx_shelxl_version_number 2018/3
_shelx_space_group_comment
;
The symmetry employed for this shelxl refinement is uniquely defined
by the following loop, which should always be used as a source of
symmetry information in preference to the above space-group names.
They are only intended as comments.
;
_shelx_estimated_absorpt_t_max 0.874
_shelx_estimated_absorpt_t_min 0.751
_reflns_odcompleteness_completeness 99.60
_reflns_odcompleteness_iscentric 1
_reflns_odcompleteness_theta 66.97
_olex2_refinement_description
;
1. Fixed Uiso
 At 1.2 times of:
  All C(H) groups, All C(H,H) groups
 At 1.5 times of:
  All C(H,H,H) groups
2.a Ternary CH refined with riding coordinates:
 C2(H2)
2.b Secondary CH2 refined with riding coordinates:
 C1(H1A,H1B)
2.c Aromatic/amide H refined with riding coordinates:
 C4(H4), C5(H5), C6(H6), C7(H7), C8(H8), C11(H11), C12(H12), C13(H13),
 C14(H14), C15(H15), C20(H20), C22(H22), C26(H26), C30(H30)
2.d Idealised Me refined as rotating group:
 C17(H17A,H17B,H17C)
;
_olex2_date_sample_data_collection 2020-09-10
_olex2_submission_special_instructions 'No special instructions were received'
_oxdiff_exptl_absorpt_empirical_details
;
Empirical correction (ABSPACK) includes:
- Absorption correction using spherical harmonics
- Frame scaling
;
_oxdiff_exptl_absorpt_empirical_full_max 1.240
_oxdiff_exptl_absorpt_empirical_full_min 0.779

loop_
_space_group_symop_operation_xyz
'x, y, z'
'-x, y+1/2, -z+1/2'
'-x, -y, -z'
'x, -y-1/2, z-1/2'

loop_
_atom_site_label
_atom_site_type_symbol
_atom_site_fract_x
_atom_site_fract_y
_atom_site_fract_z
_atom_site_U_iso_or_equiv
_atom_site_adp_type
_atom_site_occupancy
_atom_site_site_symmetry_order
_atom_site_calc_flag
_atom_site_refinement_flags_posn
_atom_site_refinement_flags_adp
_atom_site_refinement_flags_occupancy
_atom_site_disorder_assembly
_atom_site_disorder_group
Cl1 Cl 0.90805(5) 0.08451(9) 0.37720(5) 0.0987(3) Uani 1 1 d . . . . .
S1 S 0.41427(4) 0.06960(6) 0.18652(3) 0.05713(19) Uani 1 1 d . . . . .
O1 O 0.11801(12) 0.02123(19) 0.08657(10) 0.0705(5) Uani 1 1 d . . . . .
O2 O 0.37156(10) 0.03726(17) -0.05106(9) 0.0607(4) Uani 1 1 d . . . . .
O3 O 0.38390(17) 0.19090(17) 0.14325(12) 0.0945(7) Uani 1 1 d . . . . .
O4 O 0.35287(13) 0.0269(2) 0.24021(10) 0.0829(6) Uani 1 1 d . . . . .
N1 N 0.24111(11) 0.01518(16) 0.01404(9) 0.0409(4) Uani 1 1 d . . . . .
C1 C 0.41398(15) -0.0595(2) 0.11685(11) 0.0455(4) Uani 1 1 d . . . . .
H1A H 0.458602 -0.032352 0.082415 0.055 Uiso 1 1 calc R U . . .
H1B H 0.447681 -0.137765 0.146354 0.055 Uiso 1 1 calc R U . . .
C2 C 0.30009(14) -0.09680(19) 0.06391(11) 0.0424(4) Uani 1 1 d . . . . .
H2 H 0.256927 -0.121395 0.100599 0.051 Uiso 1 1 calc R U . . .
C3 C 0.30125(16) -0.21760(19) 0.01177(11) 0.0460(4) Uani 1 1 d . . . . .
C4 C 0.20225(19) -0.2778(2) -0.02567(14) 0.0650(6) Uani 1 1 d . . . . .
H4 H 0.137782 -0.242973 -0.018749 0.078 Uiso 1 1 calc R U . . .
C5 C 0.1981(3) -0.3895(3) -0.07334(17) 0.0874(9) Uani 1 1 d . . . . .
H5 H 0.131136 -0.429548 -0.097756 0.105 Uiso 1 1 calc R U . . .
C6 C 0.2927(3) -0.4410(3) -0.08463(17) 0.0908(10) Uani 1 1 d . . . . .
H6 H 0.289894 -0.515741 -0.116843 0.109 Uiso 1 1 calc R U . . .
C7 C 0.3904(3) -0.3824(3) -0.04848(15) 0.0766(7) Uani 1 1 d . . . . .
H7 H 0.454441 -0.417566 -0.056068 0.092 Uiso 1 1 calc R U . . .
C8 C 0.39580(19) -0.2709(2) -0.00046(13) 0.0569(5) Uani 1 1 d . . . . .
H8 H 0.463190 -0.231621 0.023694 0.068 Uiso 1 1 calc R U . . .
C9 C 0.27738(14) 0.05606(19) -0.05169(11) 0.0420(4) Uani 1 1 d . . . . .
C10 C 0.19602(14) 0.11002(18) -0.12399(10) 0.0405(4) Uani 1 1 d . . . . .
C11 C 0.23041(17) 0.2033(2) -0.17085(12) 0.0507(5) Uani 1 1 d . . . . .
H11 H 0.303002 0.231254 -0.156378 0.061 Uiso 1 1 calc R U . . .
C12 C 0.1571(2) 0.2546(2) -0.23883(13) 0.0616(6) Uani 1 1 d . . . . .
H12 H 0.179879 0.318655 -0.269472 0.074 Uiso 1 1 calc R U . . .
C13 C 0.0500(2) 0.2108(3) -0.26130(13) 0.0649(6) Uani 1 1 d . . . . .
H13 H 0.000378 0.246218 -0.306726 0.078 Uiso 1 1 calc R U . . .
C14 C 0.01647(17) 0.1149(2) -0.21674(12) 0.0584(5) Uani 1 1 d . . . . .
H14 H -0.055231 0.083792 -0.233071 0.070 Uiso 1 1 calc R U . . .
C15 C 0.08856(15) 0.0645(2) -0.14799(11) 0.0469(4) Uani 1 1 d . . . . .
H15 H 0.065379 0.000255 -0.117728 0.056 Uiso 1 1 calc R U . . .
C16 C 0.15797(14) 0.0776(2) 0.04024(11) 0.0486(5) Uani 1 1 d . . . . .
C17 C 0.12749(19) 0.2179(2) 0.01586(14) 0.0647(6) Uani 1 1 d . . . . .
H17A H 0.183224 0.257310 -0.004401 0.097 Uiso 1 1 calc R U . . .
H17B H 0.120741 0.267417 0.061700 0.097 Uiso 1 1 calc R U . . .
H17C H 0.058903 0.219273 -0.025402 0.097 Uiso 1 1 calc R U . . .
C18 C 0.77039(18) 0.0836(2) 0.32462(14) 0.0598(6) Uani 1 1 d . . . . .
C19 C 0.55382(17) 0.07819(19) 0.24124(11) 0.0483(5) Uani 1 1 d . . . . .
C20 C 0.59094(18) 0.0008(2) 0.30840(13) 0.0628(6) Uani 1 1 d . . . . .
H20 H 0.542709 -0.053218 0.325752 0.075 Uiso 1 1 calc R U . . .
C22 C 0.6245(2) 0.1596(3) 0.21619(15) 0.0765(7) Uani 1 1 d . . . . .
H22 H 0.598678 0.212758 0.170811 0.092 Uiso 1 1 calc R U . . .
C26 C 0.7333(2) 0.1623(3) 0.25827(17) 0.0799(8) Uani 1 1 d . . . . .
H26 H 0.781473 0.217503 0.241677 0.096 Uiso 1 1 calc R U . . .
C30 C 0.7004(2) 0.0036(3) 0.35009(15) 0.0722(7) Uani 1 1 d . . . . .
H30 H 0.726459 -0.049198 0.395609 0.087 Uiso 1 1 calc R U . . .

loop_
_atom_site_aniso_label
_atom_site_aniso_U_11
_atom_site_aniso_U_22
_atom_site_aniso_U_33
_atom_site_aniso_U_23
_atom_site_aniso_U_13
_atom_site_aniso_U_12
Cl1 0.0502(4) 0.1246(7) 0.1114(6) -0.0458(5) 0.0065(3) -0.0080(4)
S1 0.0526(3) 0.0573(3) 0.0549(3) -0.0103(2) 0.0042(2) 0.0142(2)
O1 0.0476(8) 0.1024(13) 0.0720(10) 0.0166(9) 0.0339(8) 0.0113(8)
O2 0.0339(7) 0.0859(11) 0.0679(9) 0.0191(8) 0.0236(6) 0.0086(7)
O3 0.1012(14) 0.0535(10) 0.0988(13) -0.0053(9) -0.0211(11) 0.0263(10)
O4 0.0534(9) 0.1297(17) 0.0705(10) -0.0268(11) 0.0256(8) 0.0051(10)
N1 0.0317(7) 0.0501(9) 0.0430(8) 0.0061(7) 0.0139(6) 0.0060(6)
C1 0.0412(10) 0.0508(11) 0.0434(10) 0.0002(8) 0.0101(8) 0.0063(8)
C2 0.0376(9) 0.0494(11) 0.0420(9) 0.0066(8) 0.0142(7) 0.0035(8)
C3 0.0502(11) 0.0439(10) 0.0420(9) 0.0068(8) 0.0098(8) 0.0004(8)
C4 0.0586(13) 0.0637(14) 0.0642(13) 0.0045(11) 0.0033(10) -0.0103(11)
C5 0.104(2) 0.0657(16) 0.0727(17) -0.0023(14) -0.0071(15) -0.0244(16)
C6 0.149(3) 0.0524(15) 0.0623(16) -0.0078(12) 0.0152(18) -0.0024(18)
C7 0.112(2) 0.0582(14) 0.0661(15) -0.0004(12) 0.0350(15) 0.0194(15)
C8 0.0640(13) 0.0547(12) 0.0532(11) 0.0007(10) 0.0186(10) 0.0078(10)
C9 0.0341(9) 0.0463(10) 0.0480(10) 0.0022(8) 0.0153(7) -0.0001(7)
C10 0.0400(9) 0.0430(10) 0.0407(9) 0.0000(8) 0.0150(7) -0.0001(8)
C11 0.0498(11) 0.0526(11) 0.0531(11) 0.0022(9) 0.0200(9) -0.0078(9)
C12 0.0746(15) 0.0606(13) 0.0513(12) 0.0130(10) 0.0206(11) -0.0053(11)
C13 0.0693(14) 0.0734(15) 0.0452(11) 0.0080(11) 0.0047(10) 0.0032(12)
C14 0.0457(11) 0.0722(14) 0.0514(11) 0.0002(11) 0.0040(9) -0.0052(10)
C15 0.0416(10) 0.0532(11) 0.0473(10) 0.0039(9) 0.0146(8) -0.0056(8)
C16 0.0310(9) 0.0699(13) 0.0455(10) -0.0011(9) 0.0120(8) 0.0075(9)
C17 0.0594(13) 0.0747(16) 0.0606(13) -0.0030(11) 0.0177(10) 0.0267(11)
C18 0.0500(12) 0.0654(14) 0.0625(13) -0.0240(11) 0.0131(10) -0.0050(10)
C19 0.0542(11) 0.0454(11) 0.0430(10) -0.0053(8) 0.0100(8) 0.0014(9)
C20 0.0563(13) 0.0675(15) 0.0605(13) 0.0121(11) 0.0097(10) -0.0101(11)
C22 0.0868(18) 0.0776(17) 0.0617(14) 0.0191(13) 0.0154(13) -0.0108(14)
C26 0.0695(16) 0.092(2) 0.0805(17) 0.0011(15) 0.0255(14) -0.0275(15)
C30 0.0601(14) 0.0810(17) 0.0646(14) 0.0165(13) -0.0007(11) -0.0031(13)

loop_
_atom_type_symbol
_atom_type_description
_atom_type_scat_dispersion_real
_atom_type_scat_dispersion_imag
_atom_type_scat_source
C C 0.0181 0.0091 'International Tables Vol C Tables 4.2.6.8 and 6.1.1.4'
H H 0.0000 0.0000 'International Tables Vol C Tables 4.2.6.8 and 6.1.1.4'
Cl Cl 0.3639 0.7018 'International Tables Vol C Tables 4.2.6.8 and 6.1.1.4'
N N 0.0311 0.0180 'International Tables Vol C Tables 4.2.6.8 and 6.1.1.4'
O O 0.0492 0.0322 'International Tables Vol C Tables 4.2.6.8 and 6.1.1.4'
S S 0.3331 0.5567 'International Tables Vol C Tables 4.2.6.8 and 6.1.1.4'

loop_
_geom_angle_atom_site_label_1
_geom_angle_atom_site_label_2
_geom_angle_atom_site_label_3
_geom_angle
_geom_angle_site_symmetry_1
_geom_angle_site_symmetry_3
_geom_angle_publ_flag
O3 S1 O4 118.56(13) . . ?
O3 S1 C1 108.77(11) . . ?
O3 S1 C19 108.86(11) . . ?
O4 S1 C1 108.83(11) . . ?
O4 S1 C19 108.40(10) . . ?
C19 S1 C1 102.16(9) . . ?
C9 N1 C2 117.69(14) . . ?
C9 N1 C16 125.23(16) . . ?
C16 N1 C2 116.93(14) . . ?
S1 C1 H1A 108.7 . . ?
S1 C1 H1B 108.7 . . ?
H1A C1 H1B 107.6 . . ?
C2 C1 S1 114.11(13) . . ?
C2 C1 H1A 108.7 . . ?
C2 C1 H1B 108.7 . . ?
N1 C2 C1 113.65(15) . . ?
N1 C2 H2 106.5 . . ?
N1 C2 C3 110.47(14) . . ?
C1 C2 H2 106.5 . . ?
C3 C2 C1 112.80(15) . . ?
C3 C2 H2 106.5 . . ?
C4 C3 C2 118.03(19) . . ?
C4 C3 C8 118.3(2) . . ?
C8 C3 C2 123.67(18) . . ?
C3 C4 H4 119.6 . . ?
C3 C4 C5 120.7(3) . . ?
C5 C4 H4 119.6 . . ?
C4 C5 H5 119.9 . . ?
C6 C5 C4 120.1(3) . . ?
C6 C5 H5 119.9 . . ?
C5 C6 H6 120.1 . . ?
C7 C6 C5 119.7(3) . . ?
C7 C6 H6 120.1 . . ?
C6 C7 H7 119.6 . . ?
C6 C7 C8 120.8(3) . . ?
C8 C7 H7 119.6 . . ?
C3 C8 H8 119.8 . . ?
C7 C8 C3 120.4(2) . . ?
C7 C8 H8 119.8 . . ?
O2 C9 N1 119.78(17) . . ?
O2 C9 C10 121.31(16) . . ?
N1 C9 C10 118.65(15) . . ?
C11 C10 C9 118.64(16) . . ?
C11 C10 C15 119.52(18) . . ?
C15 C10 C9 121.75(16) . . ?
C10 C11 H11 119.9 . . ?
C12 C11 C10 120.14(19) . . ?
C12 C11 H11 119.9 . . ?
C11 C12 H12 120.1 . . ?
C11 C12 C13 119.9(2) . . ?
C13 C12 H12 120.1 . . ?
C12 C13 H13 119.9 . . ?
C14 C13 C12 120.2(2) . . ?
C14 C13 H13 119.9 . . ?
C13 C14 H14 119.8 . . ?
C13 C14 C15 120.3(2) . . ?
C15 C14 H14 119.8 . . ?
C10 C15 H15 120.1 . . ?
C14 C15 C10 119.84(18) . . ?
C14 C15 H15 120.1 . . ?
O1 C16 N1 119.92(19) . . ?
O1 C16 C17 120.56(18) . . ?
N1 C16 C17 119.29(18) . . ?
C16 C17 H17A 109.5 . . ?
C16 C17 H17B 109.5 . . ?
C16 C17 H17C 109.5 . . ?
H17A C17 H17B 109.5 . . ?
H17A C17 H17C 109.5 . . ?
H17B C17 H17C 109.5 . . ?
C26 C18 Cl1 119.93(19) . . ?
C30 C18 Cl1 119.3(2) . . ?
C30 C18 C26 120.7(2) . . ?
C20 C19 S1 118.93(16) . . ?
C20 C19 C22 120.4(2) . . ?
C22 C19 S1 120.63(17) . . ?
C19 C20 H20 120.3 . . ?
C19 C20 C30 119.4(2) . . ?
C30 C20 H20 120.3 . . ?
C19 C22 H22 120.1 . . ?
C26 C22 C19 119.8(2) . . ?
C26 C22 H22 120.1 . . ?
C18 C26 C22 119.6(2) . . ?
C18 C26 H26 120.2 . . ?
C22 C26 H26 120.2 . . ?
C18 C30 C20 120.0(2) . . ?
C18 C30 H30 120.0 . . ?
C20 C30 H30 120.0 . . ?

loop_
_geom_bond_atom_site_label_1
_geom_bond_atom_site_label_2
_geom_bond_distance
_geom_bond_site_symmetry_2
_geom_bond_publ_flag
Cl1 C18 1.732(2) . ?
S1 O3 1.4267(18) . ?
S1 O4 1.4361(18) . ?
S1 C1 1.7706(19) . ?
S1 C19 1.764(2) . ?
O1 C16 1.204(2) . ?
O2 C9 1.210(2) . ?
N1 C2 1.488(2) . ?
N1 C9 1.403(2) . ?
N1 C16 1.410(2) . ?
C1 H1A 0.9700 . ?
C1 H1B 0.9700 . ?
C1 C2 1.528(3) . ?
C2 H2 0.9800 . ?
C2 C3 1.516(3) . ?
C3 C4 1.384(3) . ?
C3 C8 1.386(3) . ?
C4 H4 0.9300 . ?
C4 C5 1.385(4) . ?
C5 H5 0.9300 . ?
C5 C6 1.374(4) . ?
C6 H6 0.9300 . ?
C6 C7 1.360(4) . ?
C7 H7 0.9300 . ?
C7 C8 1.386(3) . ?
C8 H8 0.9300 . ?
C9 C10 1.484(3) . ?
C10 C11 1.388(3) . ?
C10 C15 1.390(3) . ?
C11 H11 0.9300 . ?
C11 C12 1.379(3) . ?
C12 H12 0.9300 . ?
C12 C13 1.381(3) . ?
C13 H13 0.9300 . ?
C13 C14 1.375(3) . ?
C14 H14 0.9300 . ?
C14 C15 1.378(3) . ?
C15 H15 0.9300 . ?
C16 C17 1.493(3) . ?
C17 H17A 0.9600 . ?
C17 H17B 0.9600 . ?
C17 H17C 0.9600 . ?
C18 C26 1.365(4) . ?
C18 C30 1.362(3) . ?
C19 C20 1.368(3) . ?
C19 C22 1.373(3) . ?
C20 H20 0.9300 . ?
C20 C30 1.377(3) . ?
C22 H22 0.9300 . ?
C22 C26 1.371(4) . ?
C26 H26 0.9300 . ?
C30 H30 0.9300 . ?

loop_
_geom_torsion_atom_site_label_1
_geom_torsion_atom_site_label_2
_geom_torsion_atom_site_label_3
_geom_torsion_atom_site_label_4
_geom_torsion
_geom_torsion_site_symmetry_1
_geom_torsion_site_symmetry_2
_geom_torsion_site_symmetry_3
_geom_torsion_site_symmetry_4
_geom_torsion_publ_flag
Cl1 C18 C26 C22 179.0(2) . . . . ?
Cl1 C18 C30 C20 -179.3(2) . . . . ?
S1 C1 C2 N1 59.82(18) . . . . ?
S1 C1 C2 C3 -173.44(13) . . . . ?
S1 C19 C20 C30 178.0(2) . . . . ?
S1 C19 C22 C26 -178.3(2) . . . . ?
O2 C9 C10 C11 -35.4(3) . . . . ?
O2 C9 C10 C15 141.2(2) . . . . ?
O3 S1 C1 C2 -69.14(17) . . . . ?
O3 S1 C19 C20 155.56(19) . . . . ?
O3 S1 C19 C22 -25.5(2) . . . . ?
O4 S1 C1 C2 61.36(16) . . . . ?
O4 S1 C19 C20 25.3(2) . . . . ?
O4 S1 C19 C22 -155.7(2) . . . . ?
N1 C2 C3 C4 -65.0(2) . . . . ?
N1 C2 C3 C8 114.95(19) . . . . ?
N1 C9 C10 C11 150.49(18) . . . . ?
N1 C9 C10 C15 -32.9(3) . . . . ?
C1 S1 C19 C20 -89.51(19) . . . . ?
C1 S1 C19 C22 89.5(2) . . . . ?
C1 C2 C3 C4 166.56(17) . . . . ?
C1 C2 C3 C8 -13.5(3) . . . . ?
C2 N1 C9 O2 -25.9(3) . . . . ?
C2 N1 C9 C10 148.38(16) . . . . ?
C2 N1 C16 O1 -19.2(3) . . . . ?
C2 N1 C16 C17 155.39(18) . . . . ?
C2 C3 C4 C5 -179.3(2) . . . . ?
C2 C3 C8 C7 179.44(19) . . . . ?
C3 C4 C5 C6 -0.6(4) . . . . ?
C4 C3 C8 C7 -0.6(3) . . . . ?
C4 C5 C6 C7 0.3(4) . . . . ?
C5 C6 C7 C8 -0.1(4) . . . . ?
C6 C7 C8 C3 0.3(4) . . . . ?
C8 C3 C4 C5 0.8(3) . . . . ?
C9 N1 C2 C1 72.4(2) . . . . ?
C9 N1 C2 C3 -55.5(2) . . . . ?
C9 N1 C16 O1 165.49(19) . . . . ?
C9 N1 C16 C17 -19.9(3) . . . . ?
C9 C10 C11 C12 179.44(19) . . . . ?
C9 C10 C15 C14 -178.27(19) . . . . ?
C10 C11 C12 C13 -1.5(3) . . . . ?
C11 C10 C15 C14 -1.7(3) . . . . ?
C11 C12 C13 C14 -0.9(4) . . . . ?
C12 C13 C14 C15 1.9(4) . . . . ?
C13 C14 C15 C10 -0.6(3) . . . . ?
C15 C10 C11 C12 2.8(3) . . . . ?
C16 N1 C2 C1 -103.26(18) . . . . ?
C16 N1 C2 C3 128.79(17) . . . . ?
C16 N1 C9 O2 149.4(2) . . . . ?
C16 N1 C9 C10 -36.3(3) . . . . ?
C19 S1 C1 C2 175.87(14) . . . . ?
C19 C20 C30 C18 0.5(4) . . . . ?
C19 C22 C26 C18 0.2(4) . . . . ?
C20 C19 C22 C26 0.7(4) . . . . ?
C22 C19 C20 C30 -1.0(4) . . . . ?
C26 C18 C30 C20 0.5(4) . . . . ?
C30 C18 C26 C22 -0.8(4) . . . . ?
